data_4317133
loop_
_publ_author_name
'Timothy J. Boyle'
'Leigh Anna M. Ottley'
'Sarah M. Hoppe'
'Charles F. Campana'

_publ_contact_author_address
;
Sandia National Laboratories
Advanced Materials Laboratory'
1001 University Boulevard NE'
Albuquerque, NM 87106
;
_publ_contact_author_email
;
tjboyle@sandia.gov
;
_publ_contact_author_fax
;
(505) 272-7336
;
_publ_contact_author_name 'Timothy M. Boyle'
_publ_contact_author_phone
;
(505) 272-7625
;
_publ_section_title
;
 Series of Comparable Dinuclear Group 4 Neo-pentoxide Precursors for
 Production of pH Dependent Group 4 Nanoceramic Morphologies
;
_journal_name_full 'Inorganic Chemistry'
_journal_page_first 10798
_journal_page_last 10808
_journal_paper_doi 10.1021/ic101205d
_journal_volume 49
_journal_year 2010
_chemical_formula_sum 'C45 H93 N O8 Ti2'
_chemical_formula_weight 872.00
_chemical_name_systematic
; 
 ? 
;
_space_group_IT_number 15
_symmetry_cell_setting monoclinic
_symmetry_space_group_name_Hall '-C 2yc'
_symmetry_space_group_name_H-M 'C 1 2/c 1'
_atom_sites_solution_hydrogens geom
_atom_sites_solution_primary direct
_atom_sites_solution_secondary difmap
_audit_creation_method SHELXL-97
_cell_angle_alpha 90.00
_cell_angle_beta 108.869(2)
_cell_angle_gamma 90.00
_cell_formula_units_Z 4
_cell_length_a 25.978(4)
_cell_length_b 10.0771(15)
_cell_length_c 21.138(3)
_cell_measurement_temperature 173(2)
_cell_volume 5236.2(13)
_computing_cell_refinement 'Bruker SMART'
_computing_data_collection 'Bruker SMART'
_computing_data_reduction 'Bruker SAINT'
_computing_molecular_graphics 'Bruker SHELXTL'
_computing_publication_material 'Bruker SHELXTL'
_computing_structure_refinement 'SHELXL-97 (Sheldrick, 1997)'
_computing_structure_solution 'SHELXS-97 (Sheldrick, 1990)'
_diffrn_ambient_temperature 173(2)
_diffrn_measured_fraction_theta_full 1.000
_diffrn_measured_fraction_theta_max 1.000
_diffrn_measurement_device_type 'CCD area detector'
_diffrn_measurement_method 'phi and omega scans'
_diffrn_radiation_monochromator graphite
_diffrn_radiation_source 'fine-focus sealed tube'
_diffrn_radiation_type MoK\a
_diffrn_radiation_wavelength 0.71073
_diffrn_reflns_av_R_equivalents 0.0519
_diffrn_reflns_av_sigmaI/netI 0.0462
_diffrn_reflns_limit_h_max 28
_diffrn_reflns_limit_h_min -28
_diffrn_reflns_limit_k_max 11
_diffrn_reflns_limit_k_min -11
_diffrn_reflns_limit_l_max 23
_diffrn_reflns_limit_l_min -23
_diffrn_reflns_number 15645
_diffrn_reflns_theta_full 23.28
_diffrn_reflns_theta_max 23.28
_diffrn_reflns_theta_min 1.66
_exptl_absorpt_coefficient_mu 0.350
_exptl_absorpt_correction_T_max 0.927
_exptl_absorpt_correction_T_min 0.915
_exptl_absorpt_correction_type empirical
_exptl_absorpt_process_details SADABS
_exptl_crystal_colour colorless
_exptl_crystal_density_diffrn 1.106
_exptl_crystal_density_meas ?
_exptl_crystal_density_method 'not measured'
_exptl_crystal_description cube
_exptl_crystal_F_000 1912
_exptl_crystal_size_max 0.253
_exptl_crystal_size_mid 0.234
_exptl_crystal_size_min 0.217
_refine_diff_density_max 0.868
_refine_diff_density_min -0.661
_refine_diff_density_rms 0.082
_refine_ls_extinction_method none
_refine_ls_goodness_of_fit_ref 1.103
_refine_ls_hydrogen_treatment mixed
_refine_ls_matrix_type full
_refine_ls_number_parameters 282
_refine_ls_number_reflns 3782
_refine_ls_number_restraints 0
_refine_ls_restrained_S_all 1.103
_refine_ls_R_factor_all 0.0943
_refine_ls_R_factor_gt 0.0832
_refine_ls_shift/su_max 8.940
_refine_ls_shift/su_mean 0.094
_refine_ls_structure_factor_coef Fsqd
_refine_ls_weighting_details 'calc w=1/[\s^2^(Fo^2^)+(0.0741P)^2^+37.9402P] where P=(Fo^2^+2Fc^2^)/3'
_refine_ls_weighting_scheme calc
_refine_ls_wR_factor_gt 0.1926
_refine_ls_wR_factor_ref 0.2000
_reflns_number_gt 3309
_reflns_number_total 3782
_reflns_threshold_expression >2sigma(I)
_cod_data_source_file ic101205d_si_003_1.cif
_cod_data_source_block 9ma271s
_cod_depositor_comments
;
The following automatic conversions were performed:

'_symmetry_cell_setting' value 'Monoclinic' changed to 'monoclinic'
according to the built-in table from CIF Core dictionary named
'cif_core.dic' version 2.4.1 from 2010-06-29.

Automatic conversion script
Id: cif_fix_values 1646 2011-03-28 12:23:43Z adriana 

The following automatic conversions were performed:

'_exptl_crystal_density_meas' value 'not measured' was changed to '?'
- the value is perceived as not measured.

Automatic conversion script
Id: cif_fix_values 3008 2015-01-20 13:52:24Z robertas 
;
_cod_original_cell_volume 5236.1(13)
_cod_database_code 4317133

loop_
_symmetry_equiv_pos_as_xyz
'x, y, z'
'-x, y, -z+1/2'
'x+1/2, y+1/2, z'
'-x+1/2, y+1/2, -z+1/2'
'-x, -y, -z'
'x, -y, z-1/2'
'-x+1/2, -y+1/2, -z'
'x+1/2, -y+1/2, z-1/2'

loop_
_atom_site_label
_atom_site_type_symbol
_atom_site_fract_x
_atom_site_fract_y
_atom_site_fract_z
_atom_site_U_iso_or_equiv
_atom_site_adp_type
_atom_site_occupancy
_atom_site_symmetry_multiplicity
_atom_site_calc_flag
_atom_site_refinement_flags
_atom_site_disorder_assembly
_atom_site_disorder_group
Ti1 Ti 0.44082(3) 0.23075(8) 0.19310(4) 0.0223(3) Uani 1 1 d . . .
O2 O 0.52182(12) 0.1928(3) 0.20780(14) 0.0201(7) Uani 1 1 d . . .
O1 O 0.40788(13) 0.0753(3) 0.16106(15) 0.0303(8) Uani 1 1 d . . .
O3 O 0.43128(13) 0.3126(3) 0.11377(16) 0.0298(8) Uani 1 1 d . . .
O4 O 0.38668(14) 0.3189(4) 0.21430(17) 0.0351(9) Uani 1 1 d . . .
C6 C 0.54722(19) 0.2000(5) 0.1563(2) 0.0256(11) Uani 1 1 d . . .
H6A H 0.5810 0.2531 0.1733 0.031 Uiso 1 1 calc R . .
H6B H 0.5224 0.2473 0.1172 0.031 Uiso 1 1 calc R . .
C1 C 0.3709(2) 0.0468(6) 0.0963(3) 0.0472(15) Uani 1 1 d . . .
H1A H 0.3919 0.0380 0.0649 0.057 Uiso 1 1 calc R . .
H1B H 0.3460 0.1232 0.0814 0.057 Uiso 1 1 calc R . .
C2 C 0.3377(2) -0.0757(6) 0.0920(3) 0.0427(14) Uani 1 1 d . . .
C12 C 0.3984(3) 0.4202(6) 0.0041(3) 0.0459(15) Uani 1 1 d . . .
C11 C 0.4288(3) 0.4291(6) 0.0784(3) 0.066(2) Uani 1 1 d . . .
H11A H 0.4663 0.4592 0.0846 0.079 Uiso 1 1 calc R . .
H11B H 0.4111 0.4977 0.0979 0.079 Uiso 1 1 calc R . .
C3 C 0.3040(3) -0.0930(9) 0.0179(3) 0.073(2) Uani 1 1 d . . .
H3A H 0.2818 -0.1733 0.0125 0.110 Uiso 1 1 calc R . .
H3B H 0.3285 -0.1009 -0.0087 0.110 Uiso 1 1 calc R . .
H3C H 0.2803 -0.0157 0.0028 0.110 Uiso 1 1 calc R . .
C14 C 0.4212(4) 0.3121(8) -0.0276(4) 0.087(3) Uani 1 1 d . . .
H14A H 0.4200 0.2278 -0.0050 0.131 Uiso 1 1 calc R . .
H14B H 0.4589 0.3332 -0.0235 0.131 Uiso 1 1 calc R . .
H14C H 0.3995 0.3047 -0.0750 0.131 Uiso 1 1 calc R . .
C5 C 0.3008(3) -0.0682(10) 0.1329(4) 0.093(3) Uani 1 1 d . . .
H5A H 0.3221 -0.0766 0.1803 0.140 Uiso 1 1 calc R . .
H5B H 0.2742 -0.1404 0.1201 0.140 Uiso 1 1 calc R . .
H5C H 0.2818 0.0173 0.1252 0.140 Uiso 1 1 calc R . .
C4 C 0.3773(4) -0.1928(7) 0.1149(5) 0.101(3) Uani 1 1 d . . .
H4A H 0.3989 -0.1815 0.1621 0.152 Uiso 1 1 calc R . .
H4B H 0.4017 -0.1958 0.0879 0.152 Uiso 1 1 calc R . .
H4C H 0.3567 -0.2759 0.1092 0.152 Uiso 1 1 calc R . .
C15 C 0.4012(5) 0.5525(8) -0.0273(4) 0.128(5) Uani 1 1 d . . .
H15A H 0.4390 0.5834 -0.0130 0.192 Uiso 1 1 calc R . .
H15B H 0.3787 0.6167 -0.0134 0.192 Uiso 1 1 calc R . .
H15C H 0.3879 0.5437 -0.0761 0.192 Uiso 1 1 calc R . .
C13 C 0.3396(4) 0.3942(12) -0.0051(5) 0.113(4) Uani 1 1 d . . .
H13A H 0.3194 0.3857 -0.0528 0.170 Uiso 1 1 calc R . .
H13B H 0.3248 0.4681 0.0137 0.170 Uiso 1 1 calc R . .
H13C H 0.3363 0.3118 0.0180 0.170 Uiso 1 1 calc R . .
C7 C 0.5613(2) 0.0660(5) 0.1333(2) 0.0283(11) Uani 1 1 d . . .
C9 C 0.5098(2) -0.0151(5) 0.1016(3) 0.0376(13) Uani 1 1 d . . .
H9A H 0.5194 -0.0994 0.0851 0.056 Uiso 1 1 calc R . .
H9B H 0.4851 0.0347 0.0642 0.056 Uiso 1 1 calc R . .
H9C H 0.4919 -0.0326 0.1350 0.056 Uiso 1 1 calc R . .
C8 C 0.6001(2) -0.0102(5) 0.1910(3) 0.0354(13) Uani 1 1 d . . .
H8A H 0.6325 0.0439 0.2120 0.053 Uiso 1 1 calc R . .
H8B H 0.6109 -0.0928 0.1742 0.053 Uiso 1 1 calc R . .
H8C H 0.5820 -0.0309 0.2239 0.053 Uiso 1 1 calc R . .
C10 C 0.5892(2) 0.0952(6) 0.0807(3) 0.0377(13) Uani 1 1 d . . .
H10A H 0.6211 0.1514 0.1005 0.057 Uiso 1 1 calc R . .
H10B H 0.5636 0.1412 0.0425 0.057 Uiso 1 1 calc R . .
H10C H 0.6005 0.0116 0.0655 0.057 Uiso 1 1 calc R . .
C17 C 0.2988(3) 0.4144(7) 0.2090(3) 0.0521(17) Uani 1 1 d . . .
N1 N 0.4819(3) 0.4557(8) 0.2333(4) 0.033(2) Uani 0.50 1 d P . .
C21 C 0.4733(4) 0.5235(7) 0.2834(4) 0.074(3) Uani 1 1 d . . .
C16 C 0.3433(4) 0.3898(14) 0.1782(5) 0.124(5) Uani 1 1 d . . .
H16 H 0.3405 0.4232 0.1352 0.149 Uiso 1 1 calc R . .
C20 C 0.2737(10) 0.3012(17) 0.2209(15) 0.36(2) Uani 1 1 d . . .
H20A H 0.2601 0.3165 0.2585 0.547 Uiso 1 1 calc R . .
H20B H 0.2999 0.2278 0.2317 0.547 Uiso 1 1 calc R . .
H20C H 0.2432 0.2787 0.1809 0.547 Uiso 1 1 calc R . .
C22 C 0.4735(3) 0.6551(6) 0.2853(3) 0.0490(16) Uani 1 1 d . . .
C23 C 0.5000 0.7237(9) 0.2500 0.061(3) Uani 1 2 d S . .
H23 H 0.5000 0.8180 0.2500 0.074 Uiso 1 2 calc SR . .
C18 C 0.2647(7) 0.5052(14) 0.1668(5) 0.213(9) Uani 1 1 d . . .
H18A H 0.2404 0.4590 0.1278 0.320 Uiso 1 1 calc R . .
H18B H 0.2865 0.5705 0.1522 0.320 Uiso 1 1 calc R . .
H18C H 0.2431 0.5506 0.1906 0.320 Uiso 1 1 calc R . .
C19 C 0.3195(6) 0.467(2) 0.2756(5) 0.271(14) Uani 1 1 d . . .
H19A H 0.2935 0.4488 0.2994 0.407 Uiso 1 1 calc R . .
H19B H 0.3247 0.5629 0.2736 0.407 Uiso 1 1 calc R . .
H19C H 0.3544 0.4247 0.2994 0.407 Uiso 1 1 calc R . .
H22 H 0.456(2) 0.691(6) 0.304(3) 0.037(17) Uiso 1 1 d . . .
H21 H 0.462(3) 0.482(9) 0.311(4) 0.10(3) Uiso 1 1 d . . .
H16A H 0.3239(15) 0.283(4) 0.1836(19) 0.000(9) Uiso 1 1 d . . .

loop_
_atom_site_aniso_label
_atom_site_aniso_U_11
_atom_site_aniso_U_22
_atom_site_aniso_U_33
_atom_site_aniso_U_23
_atom_site_aniso_U_13
_atom_site_aniso_U_12
Ti1 0.0184(5) 0.0297(5) 0.0186(5) -0.0006(4) 0.0056(3) -0.0006(4)
O2 0.0195(16) 0.0237(17) 0.0183(16) 0.0003(13) 0.0078(13) 0.0007(13)
O1 0.0296(18) 0.036(2) 0.0222(18) -0.0028(15) 0.0037(15) -0.0063(15)
O3 0.0286(18) 0.0331(19) 0.0269(18) 0.0063(15) 0.0080(15) 0.0027(15)
O4 0.0311(19) 0.043(2) 0.034(2) 0.0039(17) 0.0138(16) 0.0131(17)
C6 0.025(2) 0.033(3) 0.023(2) 0.001(2) 0.014(2) 0.000(2)
C1 0.045(3) 0.057(4) 0.035(3) -0.002(3) 0.007(3) -0.013(3)
C2 0.041(3) 0.047(3) 0.037(3) -0.008(3) 0.007(3) -0.018(3)
C12 0.063(4) 0.044(3) 0.036(3) 0.010(3) 0.023(3) 0.015(3)
C11 0.117(6) 0.040(4) 0.045(4) 0.010(3) 0.031(4) 0.011(4)
C3 0.063(5) 0.108(6) 0.047(4) -0.021(4) 0.014(4) -0.041(4)
C14 0.130(8) 0.089(6) 0.047(4) 0.006(4) 0.033(5) 0.034(6)
C5 0.071(5) 0.157(9) 0.058(5) -0.029(5) 0.030(4) -0.050(6)
C4 0.123(8) 0.036(4) 0.127(8) -0.015(5) 0.016(6) -0.010(5)
C15 0.270(15) 0.060(5) 0.053(5) 0.024(4) 0.050(7) 0.025(7)
C13 0.074(6) 0.173(11) 0.083(6) 0.057(7) 0.012(5) 0.019(7)
C7 0.030(3) 0.032(3) 0.025(3) -0.005(2) 0.013(2) -0.001(2)
C9 0.038(3) 0.037(3) 0.039(3) -0.009(3) 0.014(3) 0.002(2)
C8 0.038(3) 0.033(3) 0.036(3) 0.000(2) 0.013(2) 0.009(2)
C10 0.040(3) 0.047(3) 0.033(3) -0.007(3) 0.022(3) -0.003(3)
C17 0.049(4) 0.063(4) 0.055(4) 0.020(3) 0.033(3) 0.033(3)
N1 0.046(6) 0.027(4) 0.027(6) 0.004(4) 0.012(4) 0.003(4)
C21 0.146(8) 0.031(4) 0.081(5) -0.011(4) 0.085(6) -0.009(4)
C16 0.084(7) 0.220(14) 0.077(6) 0.053(8) 0.039(5) 0.081(8)
C20 0.49(4) 0.149(14) 0.69(5) -0.09(2) 0.53(4) -0.11(2)
C22 0.056(4) 0.036(4) 0.059(4) -0.009(3) 0.026(3) 0.006(3)
C23 0.079(7) 0.026(4) 0.092(8) 0.000 0.046(6) 0.000
C18 0.38(2) 0.189(14) 0.076(7) 0.053(8) 0.082(11) 0.185(16)
C19 0.187(13) 0.54(3) 0.056(6) -0.055(11) 0.002(7) 0.267(19)

loop_
_atom_type_symbol
_atom_type_description
_atom_type_scat_dispersion_real
_atom_type_scat_dispersion_imag
_atom_type_scat_source
C C 0.0033 0.0016 'International Tables Vol C Tables 4.2.6.8 and 6.1.1.4'
H H 0.0000 0.0000 'International Tables Vol C Tables 4.2.6.8 and 6.1.1.4'
N N 0.0061 0.0033 'International Tables Vol C Tables 4.2.6.8 and 6.1.1.4'
O O 0.0106 0.0060 'International Tables Vol C Tables 4.2.6.8 and 6.1.1.4'
Ti Ti 0.2776 0.4457 'International Tables Vol C Tables 4.2.6.8 and 6.1.1.4'

loop_
_geom_angle_atom_site_label_1
_geom_angle_atom_site_label_2
_geom_angle_atom_site_label_3
_geom_angle
_geom_angle_site_symmetry_1
_geom_angle_site_symmetry_3
_geom_angle_publ_flag
O1 Ti1 O3 98.11(15) . . ?
O1 Ti1 O4 101.73(16) . . ?
O3 Ti1 O4 96.84(15) . . ?
O1 Ti1 O2 103.45(14) . 2_655 ?
O3 Ti1 O2 155.89(14) . 2_655 ?
O4 Ti1 O2 89.29(14) . 2_655 ?
O1 Ti1 O2 103.43(14) . . ?
O3 Ti1 O2 92.95(13) . . ?
O4 Ti1 O2 151.36(15) . . ?
O2 Ti1 O2 71.76(13) 2_655 . ?
O1 Ti1 N1 176.5(2) . . ?
O3 Ti1 N1 79.6(2) . . ?
O4 Ti1 N1 76.0(2) . . ?
O2 Ti1 N1 79.3(2) 2_655 . ?
O2 Ti1 N1 79.4(2) . . ?
O1 Ti1 Ti1 119.97(11) . 2_655 ?
O3 Ti1 Ti1 120.07(11) . 2_655 ?
O4 Ti1 Ti1 115.92(12) . 2_655 ?
O2 Ti1 Ti1 38.18(8) 2_655 2_655 ?
O2 Ti1 Ti1 37.73(8) . 2_655 ?
N1 Ti1 Ti1 63.52(17) . 2_655 ?
C6 O2 Ti1 125.6(3) . 2_655 ?
C6 O2 Ti1 124.7(3) . . ?
Ti1 O2 Ti1 104.09(13) 2_655 . ?
C1 O1 Ti1 128.7(3) . . ?
C11 O3 Ti1 148.8(4) . . ?
C16 O4 Ti1 133.3(4) . . ?
O2 C6 C7 114.4(4) . . ?
O2 C6 H6A 108.7 . . ?
C7 C6 H6A 108.7 . . ?
O2 C6 H6B 108.7 . . ?
C7 C6 H6B 108.7 . . ?
H6A C6 H6B 107.6 . . ?
O1 C1 C2 115.0(5) . . ?
O1 C1 H1A 108.5 . . ?
C2 C1 H1A 108.5 . . ?
O1 C1 H1B 108.5 . . ?
C2 C1 H1B 108.5 . . ?
H1A C1 H1B 107.5 . . ?
C5 C2 C1 113.1(6) . . ?
C5 C2 C4 110.4(7) . . ?
C1 C2 C4 107.5(5) . . ?
C5 C2 C3 109.6(5) . . ?
C1 C2 C3 106.5(5) . . ?
C4 C2 C3 109.6(6) . . ?
C14 C12 C13 110.4(7) . . ?
C14 C12 C15 111.4(6) . . ?
C13 C12 C15 107.0(7) . . ?
C14 C12 C11 111.0(6) . . ?
C13 C12 C11 108.1(6) . . ?
C15 C12 C11 108.8(6) . . ?
O3 C11 C12 115.3(5) . . ?
O3 C11 H11A 108.4 . . ?
C12 C11 H11A 108.4 . . ?
O3 C11 H11B 108.4 . . ?
C12 C11 H11B 108.4 . . ?
H11A C11 H11B 107.5 . . ?
C2 C3 H3A 109.5 . . ?
C2 C3 H3B 109.5 . . ?
H3A C3 H3B 109.5 . . ?
C2 C3 H3C 109.5 . . ?
H3A C3 H3C 109.5 . . ?
H3B C3 H3C 109.5 . . ?
C12 C14 H14A 109.5 . . ?
C12 C14 H14B 109.5 . . ?
H14A C14 H14B 109.5 . . ?
C12 C14 H14C 109.4 . . ?
H14A C14 H14C 109.5 . . ?
H14B C14 H14C 109.5 . . ?
C2 C5 H5A 109.5 . . ?
C2 C5 H5B 109.5 . . ?
H5A C5 H5B 109.5 . . ?
C2 C5 H5C 109.5 . . ?
H5A C5 H5C 109.5 . . ?
H5B C5 H5C 109.5 . . ?
C2 C4 H4A 109.5 . . ?
C2 C4 H4B 109.5 . . ?
H4A C4 H4B 109.5 . . ?
C2 C4 H4C 109.5 . . ?
H4A C4 H4C 109.5 . . ?
H4B C4 H4C 109.5 . . ?
C12 C15 H15A 109.5 . . ?
C12 C15 H15B 109.5 . . ?
H15A C15 H15B 109.5 . . ?
C12 C15 H15C 109.4 . . ?
H15A C15 H15C 109.5 . . ?
H15B C15 H15C 109.5 . . ?
C12 C13 H13A 109.5 . . ?
C12 C13 H13B 109.4 . . ?
H13A C13 H13B 109.5 . . ?
C12 C13 H13C 109.5 . . ?
H13A C13 H13C 109.5 . . ?
H13B C13 H13C 109.5 . . ?
C8 C7 C6 111.0(4) . . ?
C8 C7 C9 110.0(4) . . ?
C6 C7 C9 110.4(4) . . ?
C8 C7 C10 109.4(4) . . ?
C6 C7 C10 106.3(4) . . ?
C9 C7 C10 109.6(4) . . ?
C7 C9 H9A 109.5 . . ?
C7 C9 H9B 109.5 . . ?
H9A C9 H9B 109.5 . . ?
C7 C9 H9C 109.5 . . ?
H9A C9 H9C 109.5 . . ?
H9B C9 H9C 109.5 . . ?
C7 C8 H8A 109.5 . . ?
C7 C8 H8B 109.5 . . ?
H8A C8 H8B 109.5 . . ?
C7 C8 H8C 109.5 . . ?
H8A C8 H8C 109.5 . . ?
H8B C8 H8C 109.5 . . ?
C7 C10 H10A 109.5 . . ?
C7 C10 H10B 109.5 . . ?
H10A C10 H10B 109.5 . . ?
C7 C10 H10C 109.5 . . ?
H10A C10 H10C 109.5 . . ?
H10B C10 H10C 109.5 . . ?
C18 C17 C20 115.1(15) . . ?
C18 C17 C19 110.3(9) . . ?
C20 C17 C19 100.1(14) . . ?
C18 C17 C16 104.5(8) . . ?
C20 C17 C16 114.5(10) . . ?
C19 C17 C16 112.7(9) . . ?
N1 N1 C21 78.1(10) 2_655 . ?
N1 N1 C21 61.9(9) 2_655 2_655 ?
C21 N1 C21 107.3(8) . 2_655 ?
N1 N1 Ti1 116.47(18) 2_655 . ?
C21 N1 Ti1 124.2(6) . . ?
C21 N1 Ti1 127.6(6) 2_655 . ?
C22 C21 N1 122.3(8) . . ?
C22 C21 N1 118.2(8) . 2_655 ?
N1 C21 N1 40.0(6) . 2_655 ?
C22 C21 H21 118(6) . . ?
N1 C21 H21 118(6) . . ?
N1 C21 H21 114(6) 2_655 . ?
O4 C16 C17 117.3(7) . . ?
O4 C16 H16 121.4 . . ?
C17 C16 H16 121.4 . . ?
O4 C16 H16A 76.8(19) . . ?
C17 C16 H16A 73.0(19) . . ?
H16 C16 H16A 119.7 . . ?
C17 C20 H20A 112.7 . . ?
C17 C20 H20B 114.1 . . ?
H20A C20 H20B 105.0 . . ?
C17 C20 H20C 113.5 . . ?
H20A C20 H20C 105.5 . . ?
H20B C20 H20C 105.3 . . ?
C21 C22 C23 119.3(7) . . ?
C21 C22 H22 119(4) . . ?
C23 C22 H22 122(4) . . ?
C22 C23 C22 118.8(9) 2_655 . ?
C22 C23 H23 120.6 2_655 . ?
C22 C23 H23 120.6 . . ?
C17 C18 H18A 109.3 . . ?
C17 C18 H18B 109.7 . . ?
H18A C18 H18B 109.5 . . ?
C17 C18 H18C 109.4 . . ?
H18A C18 H18C 109.5 . . ?
H18B C18 H18C 109.5 . . ?
C17 C19 H19A 109.5 . . ?
C17 C19 H19B 109.6 . . ?
H19A C19 H19B 109.5 . . ?
C17 C19 H19C 109.4 . . ?
H19A C19 H19C 109.5 . . ?
H19B C19 H19C 109.4 . . ?

loop_
_geom_bond_atom_site_label_1
_geom_bond_atom_site_label_2
_geom_bond_distance
_geom_bond_site_symmetry_2
_geom_bond_publ_flag
Ti1 O1 1.808(3) . ?
Ti1 O3 1.812(3) . ?
Ti1 O4 1.838(3) . ?
Ti1 O2 2.040(3) 2_655 ?
Ti1 O2 2.061(3) . ?
Ti1 N1 2.532(8) . ?
Ti1 Ti1 3.2335(16) 2_655 ?
O2 C6 1.446(5) . ?
O2 Ti1 2.040(3) 2_655 ?
O1 C1 1.424(6) . ?
O3 C11 1.382(7) . ?
O4 C16 1.344(9) . ?
C6 C7 1.520(7) . ?
C6 H6A 0.9900 . ?
C6 H6B 0.9900 . ?
C1 C2 1.491(8) . ?
C1 H1A 0.9900 . ?
C1 H1B 0.9900 . ?
C2 C5 1.484(9) . ?
C2 C4 1.538(10) . ?
C2 C3 1.537(8) . ?
C12 C14 1.497(9) . ?
C12 C13 1.497(10) . ?
C12 C15 1.502(9) . ?
C12 C11 1.516(9) . ?
C11 H11A 0.9900 . ?
C11 H11B 0.9900 . ?
C3 H3A 0.9800 . ?
C3 H3B 0.9800 . ?
C3 H3C 0.9800 . ?
C14 H14A 0.9800 . ?
C14 H14B 0.9800 . ?
C14 H14C 0.9800 . ?
C5 H5A 0.9800 . ?
C5 H5B 0.9800 . ?
C5 H5C 0.9800 . ?
C4 H4A 0.9800 . ?
C4 H4B 0.9800 . ?
C4 H4C 0.9800 . ?
C15 H15A 0.9800 . ?
C15 H15B 0.9800 . ?
C15 H15C 0.9800 . ?
C13 H13A 0.9800 . ?
C13 H13B 0.9800 . ?
C13 H13C 0.9800 . ?
C7 C8 1.515(7) . ?
C7 C9 1.526(7) . ?
C7 C10 1.538(7) . ?
C9 H9A 0.9800 . ?
C9 H9B 0.9800 . ?
C9 H9C 0.9800 . ?
C8 H8A 0.9800 . ?
C8 H8B 0.9800 . ?
C8 H8C 0.9800 . ?
C10 H10A 0.9800 . ?
C10 H10B 0.9800 . ?
C10 H10C 0.9800 . ?
C17 C18 1.380(11) . ?
C17 C20 1.377(15) . ?
C17 C19 1.437(13) . ?
C17 C16 1.518(10) . ?
N1 N1 0.976(15) 2_655 ?
N1 C21 1.340(11) . ?
N1 C21 1.486(12) 2_655 ?
C21 C22 1.327(9) . ?
C21 N1 1.486(12) 2_655 ?
C21 H21 0.83(8) . ?
C16 H16 0.9500 . ?
C16 H16A 1.21(4) . ?
C20 H20A 1.0132 . ?
C20 H20B 1.0175 . ?
C20 H20C 1.0155 . ?
C22 C23 1.358(8) . ?
C22 H22 0.78(6) . ?
C23 C22 1.358(8) 2_655 ?
C23 H23 0.9500 . ?
C18 H18A 0.9800 . ?
C18 H18B 0.9800 . ?
C18 H18C 0.9800 . ?
C19 H19A 0.9802 . ?
C19 H19B 0.9802 . ?
C19 H19C 0.9802 . ?
